data_2214595
loop_
_publ_author_name
'Butcher, Ray J.'
'Jasinski, Jerry P.'
'Mayekar, Anil N.'
'Yathirajan, H. S.'
'Narayana, B.'

_publ_section_title
;
 1-(Quinolin-2-yl)ethanone
;
_journal_coeditor_code CI2423
_journal_issue 8
_journal_name_full 'Acta Crystallographica Section E'
_journal_page_first o3603
_journal_page_last o3603
_journal_paper_doi 10.1107/S160053680703574X
_journal_volume 63
_journal_year 2007
_chemical_formula_iupac 'C11 H9 N O'
_chemical_formula_moiety 'C11 H9 N O'
_chemical_formula_sum 'C11 H9 N O'
_chemical_formula_weight 171.19
_chemical_name_systematic
;
1-(Quinolin-2-yl)ethanone
;
_space_group_IT_number 14
_symmetry_cell_setting monoclinic
_symmetry_space_group_name_Hall '-P 2ybc'
_symmetry_space_group_name_H-M 'P 1 21/c 1'
_atom_sites_solution_hydrogens geom
_atom_sites_solution_primary direct
_atom_sites_solution_secondary difmap
_cell_angle_alpha 90.00
_cell_angle_beta 109.7820(10)
_cell_angle_gamma 90.00
_cell_formula_units_Z 16
_cell_length_a 10.3292(4)
_cell_length_b 24.1165(9)
_cell_length_c 15.0923(5)
_cell_measurement_reflns_used 11806
_cell_measurement_temperature 203
_cell_measurement_theta_max 32.4623
_cell_measurement_theta_min 4.5604
_cell_volume 3537.7(2)
_computing_cell_refinement <i>CrysAlisPro</i>
_computing_data_collection '<i>CrysAlisPro</i> (Oxford Diffraction, 2007)'
_computing_data_reduction <i>CrysAlisPro</i>
_computing_molecular_graphics '<i>ORTEP-3</i> (Farrugia, 1997)'
_computing_publication_material '<i>WinGX</i> (Farrugia, 1999)'
_computing_structure_refinement '<i>SHELXL97</i> (Sheldrick, 1997)'
_computing_structure_solution '<i>SHELXS97</i> (Sheldrick, 1997)'
_diffrn_ambient_temperature 203
_diffrn_measured_fraction_theta_full 0.990
_diffrn_measured_fraction_theta_max 0.928
_diffrn_measurement_device_type 'Oxford Diffraction Gemini R'
_diffrn_measurement_method '\f and \w'
_diffrn_radiation_monochromator graphite
_diffrn_radiation_source 'fine-focus sealed tube'
_diffrn_radiation_type MoK\a
_diffrn_radiation_wavelength 0.71073
_diffrn_reflns_av_R_equivalents 0.0737
_diffrn_reflns_av_sigmaI/netI 0.0971
_diffrn_reflns_limit_h_max 15
_diffrn_reflns_limit_h_min -15
_diffrn_reflns_limit_k_max 36
_diffrn_reflns_limit_k_min -33
_diffrn_reflns_limit_l_max 22
_diffrn_reflns_limit_l_min -22
_diffrn_reflns_number 55457
_diffrn_reflns_theta_full 25.00
_diffrn_reflns_theta_max 32.54
_diffrn_reflns_theta_min 4.63
_diffrn_standards_decay_% 0
_diffrn_standards_interval_count 50
_diffrn_standards_number 1
_exptl_absorpt_coefficient_mu 0.083
_exptl_absorpt_correction_T_max 1.000
_exptl_absorpt_correction_T_min 0.914
_exptl_absorpt_correction_type multi-scan
_exptl_absorpt_process_details
;
(CrysAlisPro; Oxford Diffraction, 2007)
;
_exptl_crystal_colour colourless
_exptl_crystal_density_diffrn 1.286
_exptl_crystal_density_method 'not measured'
_exptl_crystal_description Prism
_exptl_crystal_F_000 1440
_exptl_crystal_size_max 0.49
_exptl_crystal_size_mid 0.41
_exptl_crystal_size_min 0.19
_refine_diff_density_max 0.257
_refine_diff_density_min -0.290
_refine_ls_extinction_method none
_refine_ls_goodness_of_fit_ref 1.007
_refine_ls_hydrogen_treatment constr
_refine_ls_matrix_type full
_refine_ls_number_parameters 473
_refine_ls_number_reflns 11936
_refine_ls_number_restraints 0
_refine_ls_restrained_S_all 1.007
_refine_ls_R_factor_all 0.1566
_refine_ls_R_factor_gt 0.0614
_refine_ls_shift/su_max 0.001
_refine_ls_shift/su_mean 0.000
_refine_ls_structure_factor_coef Fsqd
_refine_ls_weighting_details 'calc w=1/[\s^2^(Fo^2^)+(0.0853P)^2^] where P=(Fo^2^+2Fc^2^)/3'
_refine_ls_weighting_scheme calc
_refine_ls_wR_factor_gt 0.1436
_refine_ls_wR_factor_ref 0.1884
_reflns_number_gt 5086
_reflns_number_total 11936
_reflns_threshold_expression I>2\s(I)
_cod_data_source_file ci2423.cif
_cod_data_source_block I
_cod_original_sg_symbol_H-M 'P 21/c'
_cod_database_code 2214595
_cod_database_fobs_code 2214595

loop_
_symmetry_equiv_pos_as_xyz
'x, y, z'
'-x, y+1/2, -z+1/2'
'-x, -y, -z'
'x, -y-1/2, z-1/2'

loop_
_atom_site_type_symbol
_atom_site_label
_atom_site_fract_x
_atom_site_fract_y
_atom_site_fract_z
_atom_site_U_iso_or_equiv
_atom_site_adp_type
_atom_site_calc_flag
_atom_site_refinement_flags
_atom_site_occupancy
O O1A -0.07703(15) 1.04971(5) 0.28167(9) 0.0632(4) Uani d . 1
O O1B 0.61623(16) 0.69661(6) 0.42156(10) 0.0748(4) Uani d . 1
O O1C 0.56572(15) 0.94486(6) 0.22088(10) 0.0671(4) Uani d . 1
O O1D -0.01689(13) 0.78006(5) -0.12826(9) 0.0606(4) Uani d . 1
N N1A 0.09636(13) 0.98762(5) 0.14437(8) 0.0355(3) Uani d . 1
N N1B 0.34651(13) 0.78162(5) 0.28716(8) 0.0373(3) Uani d . 1
N N1C 0.40511(13) 1.02002(5) 0.35393(8) 0.0360(3) Uani d . 1
N N1D 0.27293(13) 0.70810(5) 0.01421(8) 0.0357(3) Uani d . 1
C C1A 0.05158(15) 1.02859(6) 0.18400(10) 0.0353(4) Uani d . 1
C C2A 0.07495(16) 1.08525(7) 0.17001(11) 0.0406(4) Uani d . 1
H H2AA 0.0408 1.1131 0.1998 0.049 Uiso calc R 1
C C3A 0.14743(16) 1.09886(7) 0.11289(11) 0.0401(4) Uani d . 1
H H3AA 0.1639 1.1363 0.1028 0.048 Uiso calc R 1
C C4A 0.19768(15) 1.05654(6) 0.06896(10) 0.0334(3) Uani d . 1
C C5A 0.27301(16) 1.06655(7) 0.00820(10) 0.0404(4) Uani d . 1
H H5AA 0.2923 1.1033 -0.0042 0.048 Uiso calc R 1
C C6A 0.31811(18) 1.02406(7) -0.03262(11) 0.0454(4) Uani d . 1
H H6AA 0.3688 1.0314 -0.0726 0.054 Uiso calc R 1
C C7A 0.28899(18) 0.96909(7) -0.01509(11) 0.0477(4) Uani d . 1
H H7AA 0.3201 0.9398 -0.0438 0.057 Uiso calc R 1
C C8A 0.21618(17) 0.95771(7) 0.04305(11) 0.0425(4) Uani d . 1
H H8AA 0.1976 0.9207 0.0542 0.051 Uiso calc R 1
C C9A 0.16879(15) 1.00091(6) 0.08646(9) 0.0331(3) Uani d . 1
C C10A -0.03023(17) 1.01341(7) 0.24530(11) 0.0410(4) Uani d . 1
C C11A -0.05311(19) 0.95347(7) 0.26026(12) 0.0482(4) Uani d . 1
H H11A -0.1211 0.9500 0.2912 0.072 Uiso calc R 1
H H11B 0.0327 0.9368 0.2994 0.072 Uiso calc R 1
H H11C -0.0858 0.9346 0.1999 0.072 Uiso calc R 1
C C1B 0.40895(18) 0.73489(7) 0.32194(10) 0.0404(4) Uani d . 1
C C2B 0.3457(2) 0.68248(7) 0.29934(13) 0.0538(5) Uani d . 1
H H2BA 0.3941 0.6500 0.3253 0.065 Uiso calc R 1
C C3B 0.2143(2) 0.67967(8) 0.23973(14) 0.0576(5) Uani d . 1
H H3BA 0.1708 0.6450 0.2245 0.069 Uiso calc R 1
C C4B 0.14213(19) 0.72846(7) 0.20026(11) 0.0457(4) Uani d . 1
C C5B 0.0050(2) 0.72994(10) 0.13782(14) 0.0641(6) Uani d . 1
H H5BA -0.0446 0.6967 0.1206 0.077 Uiso calc R 1
C C6B -0.0568(2) 0.77907(11) 0.10202(14) 0.0671(6) Uani d . 1
H H6BA -0.1480 0.7793 0.0601 0.080 Uiso calc R 1
C C7B 0.01464(19) 0.82881(9) 0.12728(12) 0.0579(5) Uani d . 1
H H7BA -0.0285 0.8624 0.1022 0.069 Uiso calc R 1
C C8B 0.14661(18) 0.82904(7) 0.18805(11) 0.0467(4) Uani d . 1
H H8BA 0.1936 0.8629 0.2047 0.056 Uiso calc R 1
C C9B 0.21395(17) 0.77913(6) 0.22641(10) 0.0369(4) Uani d . 1
C C10B 0.55432(19) 0.73872(8) 0.38828(11) 0.0480(4) Uani d . 1
C C11B 0.6186(2) 0.79410(9) 0.41227(14) 0.0618(5) Uani d . 1
H H11D 0.7146 0.7898 0.4508 0.093 Uiso calc R 1
H H11E 0.5711 0.8150 0.4469 0.093 Uiso calc R 1
H H11F 0.6123 0.8138 0.3549 0.093 Uiso calc R 1
C C1C 0.44322(15) 0.97599(6) 0.31720(10) 0.0346(3) Uani d . 1
C C2C 0.41114(17) 0.92106(7) 0.33494(11) 0.0425(4) Uani d . 1
H H2CA 0.4389 0.8910 0.3059 0.051 Uiso calc R 1
C C3C 0.34016(17) 0.91224(7) 0.39416(11) 0.0431(4) Uani d . 1
H H3CA 0.3187 0.8759 0.4070 0.052 Uiso calc R 1
C C4C 0.29849(15) 0.95769(7) 0.43651(10) 0.0370(4) Uani d . 1
C C5C 0.22541(17) 0.95245(8) 0.49916(11) 0.0473(4) Uani d . 1
H H5CA 0.2040 0.9169 0.5158 0.057 Uiso calc R 1
C C6C 0.18511(18) 0.99770(9) 0.53622(12) 0.0534(5) Uani d . 1
H H6CA 0.1352 0.9934 0.5776 0.064 Uiso calc R 1
C C7C 0.21778(19) 1.05106(9) 0.51296(13) 0.0568(5) Uani d . 1
H H7CA 0.1893 1.0823 0.5388 0.068 Uiso calc R 1
C C8C 0.29049(18) 1.05791(7) 0.45319(12) 0.0487(4) Uani d . 1
H H8CA 0.3127 1.0938 0.4387 0.058 Uiso calc R 1
C C9C 0.33226(15) 1.01170(7) 0.41326(10) 0.0359(4) Uani d . 1
C C10C 0.52527(17) 0.98490(7) 0.25350(11) 0.0426(4) Uani d . 1
C C11C 0.55773(19) 1.04276(7) 0.23343(12) 0.0482(4) Uani d . 1
H H11G 0.6110 1.0421 0.1914 0.072 Uiso calc R 1
H H11H 0.6105 1.0609 0.2919 0.072 Uiso calc R 1
H H11I 0.4728 1.0630 0.2039 0.072 Uiso calc R 1
C C1D 0.19891(16) 0.75186(6) -0.02455(9) 0.0345(3) Uani d . 1
C C2D 0.24719(18) 0.80692(7) -0.00719(11) 0.0426(4) Uani d . 1
H H2DA 0.1905 0.8368 -0.0366 0.051 Uiso calc R 1
C C3D 0.37661(19) 0.81588(7) 0.05259(11) 0.0478(4) Uani d . 1
H H3DA 0.4104 0.8523 0.0652 0.057 Uiso calc R 1
C C4D 0.46046(17) 0.77089(7) 0.09584(10) 0.0395(4) Uani d . 1
C C5D 0.59782(19) 0.77644(9) 0.15884(12) 0.0535(5) Uani d . 1
H H5DA 0.6376 0.8118 0.1732 0.064 Uiso calc R 1
C C6D 0.67187(19) 0.73061(9) 0.19843(12) 0.0566(5) Uani d . 1
H H6DA 0.7625 0.7347 0.2402 0.068 Uiso calc R 1
C C7D 0.61497(19) 0.67772(9) 0.17777(12) 0.0551(5) Uani d . 1
H H7DA 0.6676 0.6466 0.2061 0.066 Uiso calc R 1
C C8D 0.48436(17) 0.67053(7) 0.11711(11) 0.0442(4) Uani d . 1
H H8DA 0.4476 0.6346 0.1036 0.053 Uiso calc R 1
C C9D 0.40373(16) 0.71704(6) 0.07426(10) 0.0365(4) Uani d . 1
C C10D 0.05534(17) 0.74153(7) -0.09018(10) 0.0403(4) Uani d . 1
C C11D 0.00576(19) 0.68309(8) -0.10771(14) 0.0571(5) Uani d . 1
H H11J -0.0888 0.6828 -0.1502 0.086 Uiso calc R 1
H H11K 0.0107 0.6659 -0.0486 0.086 Uiso calc R 1
H H11L 0.0631 0.6627 -0.1357 0.086 Uiso calc R 1

loop_
_atom_site_aniso_label
_atom_site_aniso_U_11
_atom_site_aniso_U_22
_atom_site_aniso_U_33
_atom_site_aniso_U_12
_atom_site_aniso_U_13
_atom_site_aniso_U_23
O1A 0.0817(10) 0.0495(8) 0.0786(9) 0.0120(7) 0.0535(8) 0.0025(6)
O1B 0.0790(10) 0.0721(10) 0.0684(9) 0.0381(8) 0.0186(8) 0.0202(7)
O1C 0.0861(10) 0.0576(9) 0.0776(9) -0.0007(7) 0.0538(8) -0.0101(7)
O1D 0.0498(8) 0.0568(8) 0.0599(8) 0.0169(6) -0.0014(6) -0.0007(6)
N1A 0.0360(7) 0.0342(7) 0.0349(6) 0.0040(6) 0.0100(6) 0.0010(5)
N1B 0.0383(8) 0.0360(7) 0.0369(7) 0.0031(6) 0.0117(6) -0.0001(5)
N1C 0.0356(7) 0.0375(7) 0.0352(6) -0.0034(6) 0.0122(6) 0.0005(5)
N1D 0.0356(7) 0.0386(7) 0.0325(6) 0.0060(6) 0.0112(6) -0.0005(5)
C1A 0.0325(8) 0.0378(9) 0.0332(7) 0.0025(7) 0.0080(7) -0.0007(6)
C2A 0.0434(9) 0.0357(9) 0.0417(8) 0.0046(7) 0.0133(8) -0.0058(7)
C3A 0.0424(9) 0.0312(8) 0.0445(9) -0.0023(7) 0.0119(8) -0.0025(7)
C4A 0.0289(8) 0.0355(8) 0.0316(7) -0.0007(6) 0.0045(6) 0.0000(6)
C5A 0.0353(9) 0.0428(9) 0.0403(8) -0.0051(7) 0.0092(7) 0.0037(7)
C6A 0.0427(10) 0.0561(11) 0.0388(8) 0.0042(8) 0.0157(8) 0.0058(8)
C7A 0.0542(11) 0.0474(10) 0.0461(9) 0.0133(9) 0.0229(9) -0.0018(8)
C8A 0.0485(10) 0.0355(9) 0.0459(9) 0.0075(7) 0.0190(8) -0.0002(7)
C9A 0.0322(8) 0.0350(8) 0.0284(7) 0.0034(6) 0.0057(6) 0.0015(6)
C10A 0.0401(9) 0.0430(10) 0.0406(8) 0.0069(7) 0.0144(7) 0.0033(7)
C11A 0.0561(11) 0.0457(10) 0.0482(9) 0.0046(8) 0.0248(9) 0.0074(8)
C1B 0.0524(10) 0.0382(9) 0.0368(8) 0.0079(8) 0.0232(8) 0.0019(7)
C2B 0.0767(14) 0.0375(10) 0.0551(10) 0.0043(9) 0.0326(11) 0.0004(8)
C3B 0.0812(15) 0.0402(10) 0.0643(11) -0.0196(10) 0.0414(11) -0.0133(9)
C4B 0.0524(11) 0.0506(11) 0.0424(9) -0.0134(8) 0.0269(9) -0.0115(8)
C5B 0.0569(13) 0.0849(16) 0.0556(11) -0.0321(12) 0.0258(11) -0.0266(11)
C6B 0.0388(11) 0.1102(19) 0.0487(11) -0.0032(12) 0.0102(9) -0.0180(11)
C7B 0.0441(11) 0.0798(15) 0.0437(9) 0.0137(10) 0.0069(9) -0.0084(9)
C8B 0.0430(10) 0.0488(10) 0.0447(9) 0.0045(8) 0.0100(8) -0.0019(8)
C9B 0.0392(9) 0.0420(9) 0.0332(7) -0.0016(7) 0.0170(7) -0.0049(6)
C10B 0.0516(11) 0.0562(11) 0.0388(8) 0.0187(9) 0.0186(8) 0.0082(8)
C11B 0.0444(11) 0.0722(14) 0.0578(11) 0.0055(10) 0.0028(9) 0.0006(10)
C1C 0.0301(8) 0.0373(9) 0.0345(7) -0.0012(6) 0.0084(7) 0.0014(6)
C2C 0.0456(10) 0.0379(9) 0.0428(8) -0.0018(7) 0.0133(8) -0.0004(7)
C3C 0.0436(9) 0.0360(9) 0.0458(9) -0.0073(7) 0.0100(8) 0.0022(7)
C4C 0.0290(8) 0.0460(9) 0.0328(8) -0.0061(7) 0.0061(7) 0.0033(7)
C5C 0.0406(9) 0.0557(11) 0.0439(9) -0.0111(8) 0.0120(8) 0.0040(8)
C6C 0.0397(10) 0.0794(14) 0.0435(9) -0.0074(9) 0.0172(8) -0.0014(9)
C7C 0.0541(11) 0.0648(13) 0.0555(11) 0.0047(10) 0.0237(10) -0.0120(9)
C8C 0.0542(11) 0.0469(10) 0.0495(9) -0.0042(8) 0.0235(9) -0.0036(8)
C9C 0.0284(8) 0.0426(9) 0.0322(7) -0.0030(7) 0.0043(7) 0.0003(6)
C10C 0.0420(9) 0.0483(10) 0.0385(8) -0.0011(8) 0.0149(8) -0.0025(7)
C11C 0.0487(10) 0.0552(11) 0.0438(9) -0.0046(9) 0.0196(8) 0.0072(8)
C1D 0.0370(8) 0.0398(9) 0.0282(7) 0.0071(7) 0.0129(7) -0.0014(6)
C2D 0.0503(10) 0.0360(9) 0.0406(8) 0.0086(8) 0.0142(8) -0.0001(7)
C3D 0.0532(11) 0.0402(9) 0.0477(9) -0.0040(8) 0.0138(9) -0.0057(7)
C4D 0.0378(9) 0.0488(10) 0.0338(8) 0.0004(7) 0.0144(7) -0.0032(7)
C5D 0.0424(10) 0.0699(13) 0.0458(10) -0.0072(9) 0.0116(9) -0.0077(9)
C6D 0.0329(9) 0.0939(16) 0.0384(9) 0.0066(10) 0.0062(8) -0.0008(10)
C7D 0.0491(11) 0.0734(14) 0.0414(9) 0.0198(10) 0.0133(9) 0.0068(9)
C8D 0.0428(10) 0.0514(10) 0.0382(8) 0.0123(8) 0.0135(8) 0.0036(7)
C9D 0.0345(8) 0.0452(9) 0.0318(7) 0.0062(7) 0.0140(7) 0.0011(6)
C10D 0.0385(9) 0.0466(10) 0.0351(8) 0.0067(8) 0.0116(7) -0.0041(7)
C11D 0.0453(11) 0.0532(11) 0.0646(11) -0.0002(9) 0.0077(9) -0.0086(9)

loop_
_atom_type_symbol
_atom_type_description
_atom_type_scat_dispersion_real
_atom_type_scat_dispersion_imag
_atom_type_scat_source
C C 0.0033 0.0016 'International Tables Vol C Tables 4.2.6.8 and 6.1.1.4'
H H 0.0000 0.0000 'International Tables Vol C Tables 4.2.6.8 and 6.1.1.4'
N N 0.0061 0.0033 'International Tables Vol C Tables 4.2.6.8 and 6.1.1.4'
O O 0.0106 0.0060 'International Tables Vol C Tables 4.2.6.8 and 6.1.1.4'

loop_
_geom_angle_atom_site_label_1
_geom_angle_atom_site_label_2
_geom_angle_atom_site_label_3
_geom_angle
C1A N1A C9A 117.82(13)
C1B N1B C9B 118.31(14)
C1C N1C C9C 117.83(13)
C1D N1D C9D 117.59(14)
N1A C1A C2A 123.53(15)
N1A C1A C10A 117.15(14)
C2A C1A C10A 119.31(14)
C3A C2A C1A 119.06(15)
C3A C2A H2AA 120.5
C1A C2A H2AA 120.5
C2A C3A C4A 119.57(15)
C2A C3A H3AA 120.2
C4A C3A H3AA 120.2
C3A C4A C5A 123.68(14)
C3A C4A C9A 117.61(14)
C5A C4A C9A 118.70(14)
C6A C5A C4A 121.06(15)
C6A C5A H5AA 119.5
C4A C5A H5AA 119.5
C5A C6A C7A 119.94(16)
C5A C6A H6AA 120.0
C7A C6A H6AA 120.0
C8A C7A C6A 120.76(16)
C8A C7A H7AA 119.6
C6A C7A H7AA 119.6
C7A C8A C9A 120.43(16)
C7A C8A H8AA 119.8
C9A C8A H8AA 119.8
N1A C9A C8A 118.49(14)
N1A C9A C4A 122.41(13)
C8A C9A C4A 119.10(14)
O1A C10A C11A 121.36(16)
O1A C10A C1A 119.82(15)
C11A C10A C1A 118.83(14)
C10A C11A H11A 109.5
C10A C11A H11B 109.5
H11A C11A H11B 109.5
C10A C11A H11C 109.5
H11A C11A H11C 109.5
H11B C11A H11C 109.5
N1B C1B C2B 123.13(17)
N1B C1B C10B 117.29(15)
C2B C1B C10B 119.58(16)
C3B C2B C1B 118.95(17)
C3B C2B H2BA 120.5
C1B C2B H2BA 120.5
C2B C3B C4B 120.43(17)
C2B C3B H3BA 119.8
C4B C3B H3BA 119.8
C5B C4B C3B 124.74(18)
C5B C4B C9B 118.52(18)
C3B C4B C9B 116.73(17)
C6B C5B C4B 120.96(19)
C6B C5B H5BA 119.5
C4B C5B H5BA 119.5
C5B C6B C7B 120.34(19)
C5B C6B H6BA 119.8
C7B C6B H6BA 119.8
C8B C7B C6B 120.33(19)
C8B C7B H7BA 119.8
C6B C7B H7BA 119.8
C7B C8B C9B 120.97(17)
C7B C8B H8BA 119.5
C9B C8B H8BA 119.5
N1B C9B C8B 118.68(14)
N1B C9B C4B 122.45(15)
C8B C9B C4B 118.86(16)
O1B C10B C11B 121.54(18)
O1B C10B C1B 119.53(18)
C11B C10B C1B 118.93(15)
C10B C11B H11D 109.5
C10B C11B H11E 109.5
H11D C11B H11E 109.5
C10B C11B H11F 109.5
H11D C11B H11F 109.5
H11E C11B H11F 109.5
N1C C1C C2C 123.57(15)
N1C C1C C10C 117.99(14)
C2C C1C C10C 118.44(15)
C3C C2C C1C 119.18(16)
C3C C2C H2CA 120.4
C1C C2C H2CA 120.4
C2C C3C C4C 119.70(15)
C2C C3C H3CA 120.1
C4C C3C H3CA 120.1
C5C C4C C3C 123.61(15)
C5C C4C C9C 118.82(15)
C3C C4C C9C 117.57(14)
C6C C5C C4C 121.14(17)
C6C C5C H5CA 119.4
C4C C5C H5CA 119.4
C5C C6C C7C 120.09(18)
C5C C6C H6CA 120.0
C7C C6C H6CA 120.0
C8C C7C C6C 120.56(18)
C8C C7C H7CA 119.7
C6C C7C H7CA 119.7
C7C C8C C9C 120.39(17)
C7C C8C H8CA 119.8
C9C C8C H8CA 119.8
N1C C9C C8C 118.89(15)
N1C C9C C4C 122.12(14)
C8C C9C C4C 118.99(15)
O1C C10C C11C 121.86(16)
O1C C10C C1C 119.43(16)
C11C C10C C1C 118.70(15)
C10C C11C H11G 109.5
C10C C11C H11H 109.5
H11G C11C H11H 109.5
C10C C11C H11I 109.5
H11G C11C H11I 109.5
H11H C11C H11I 109.5
N1D C1D C2D 123.74(14)
N1D C1D C10D 117.10(14)
C2D C1D C10D 119.16(14)
C3D C2D C1D 118.76(15)
C3D C2D H2DA 120.6
C1D C2D H2DA 120.6
C2D C3D C4D 120.10(16)
C2D C3D H3DA 120.0
C4D C3D H3DA 120.0
C3D C4D C9D 117.36(15)
C3D C4D C5D 123.86(16)
C9D C4D C5D 118.78(16)
C6D C5D C4D 120.14(18)
C6D C5D H5DA 119.9
C4D C5D H5DA 119.9
C5D C6D C7D 120.83(17)
C5D C6D H6DA 119.6
C7D C6D H6DA 119.6
C8D C7D C6D 120.91(17)
C8D C7D H7DA 119.5
C6D C7D H7DA 119.5
C7D C8D C9D 120.14(17)
C7D C8D H8DA 119.9
C9D C8D H8DA 119.9
N1D C9D C8D 118.36(15)
N1D C9D C4D 122.46(14)
C8D C9D C4D 119.18(15)
O1D C10D C11D 121.49(15)
O1D C10D C1D 119.99(15)
C11D C10D C1D 118.52(14)
C10D C11D H11J 109.5
C10D C11D H11K 109.5
H11J C11D H11K 109.5
C10D C11D H11L 109.5
H11J C11D H11L 109.5
H11K C11D H11L 109.5

loop_
_geom_bond_atom_site_label_1
_geom_bond_atom_site_label_2
_geom_bond_distance
O1A C10A 1.2170(19)
O1B C10B 1.214(2)
O1C C10C 1.220(2)
O1D C10D 1.2084(18)
N1A C1A 1.3173(19)
N1A C9A 1.3671(19)
N1B C1B 1.3162(19)
N1B C9B 1.367(2)
N1C C1C 1.318(2)
N1C C9C 1.3653(19)
N1D C1D 1.3183(19)
N1D C9D 1.3654(19)
C1A C2A 1.416(2)
C1A C10A 1.494(2)
C2A C3A 1.360(2)
C2A H2AA 0.94
C3A C4A 1.408(2)
C3A H3AA 0.94
C4A C5A 1.410(2)
C4A C9A 1.419(2)
C5A C6A 1.357(2)
C5A H5AA 0.94
C6A C7A 1.404(2)
C6A H6AA 0.94
C7A C8A 1.363(2)
C7A H7AA 0.94
C8A C9A 1.404(2)
C8A H8AA 0.94
C10A C11A 1.494(2)
C11A H11A 0.97
C11A H11B 0.97
C11A H11C 0.97
C1B C2B 1.411(2)
C1B C10B 1.499(2)
C2B C3B 1.352(3)
C2B H2BA 0.94
C3B C4B 1.413(3)
C3B H3BA 0.94
C4B C5B 1.411(3)
C4B C9B 1.415(2)
C5B C6B 1.367(3)
C5B H5BA 0.94
C6B C7B 1.392(3)
C6B H6BA 0.94
C7B C8B 1.361(2)
C7B H7BA 0.94
C8B C9B 1.412(2)
C8B H8BA 0.94
C10B C11B 1.481(3)
C11B H11D 0.97
C11B H11E 0.97
C11B H11F 0.97
C1C C2C 1.413(2)
C1C C10C 1.497(2)
C2C C3C 1.351(2)
C2C H2CA 0.94
C3C C4C 1.408(2)
C3C H3CA 0.94
C4C C5C 1.401(2)
C4C C9C 1.423(2)
C5C C6C 1.354(3)
C5C H5CA 0.94
C6C C7C 1.405(3)
C6C H6CA 0.94
C7C C8C 1.365(2)
C7C H7CA 0.94
C8C C9C 1.403(2)
C8C H8CA 0.94
C10C C11C 1.490(2)
C11C H11G 0.97
C11C H11H 0.97
C11C H11I 0.97
C1D C2D 1.411(2)
C1D C10D 1.499(2)
C2D C3D 1.353(2)
C2D H2DA 0.94
C3D C4D 1.404(2)
C3D H3DA 0.94
C4D C9D 1.417(2)
C4D C5D 1.422(2)
C5D C6D 1.362(3)
C5D H5DA 0.94
C6D C7D 1.395(3)
C6D H6DA 0.94
C7D C8D 1.361(2)
C7D H7DA 0.94
C8D C9D 1.416(2)
C8D H8DA 0.94
C10D C11D 1.492(2)
C11D H11J 0.97
C11D H11K 0.97
C11D H11L 0.97

loop_
_geom_hbond_atom_site_label_D
_geom_hbond_atom_site_label_H
_geom_hbond_atom_site_label_A
_geom_hbond_site_symmetry_A
_geom_hbond_distance_DH
_geom_hbond_distance_HA
_geom_hbond_distance_DA
_geom_hbond_angle_DHA
C3B H3BA O1A 2_545 0.94 2.48 3.410(2) 169
C6D H6DA O1D 4_676 0.94 2.49 3.399(2) 163

loop_
_geom_torsion_atom_site_label_1
_geom_torsion_atom_site_label_2
_geom_torsion_atom_site_label_3
_geom_torsion_atom_site_label_4
_geom_torsion
C9A N1A C1A C2A -0.2(2)
C9A N1A C1A C10A 178.60(12)
N1A C1A C2A C3A -0.1(2)
C10A C1A C2A C3A -178.89(14)
C1A C2A C3A C4A 0.0(2)
C2A C3A C4A C5A 179.59(14)
C2A C3A C4A C9A 0.4(2)
C3A C4A C5A C6A -179.58(15)
C9A C4A C5A C6A -0.4(2)
C4A C5A C6A C7A 0.5(2)
C5A C6A C7A C8A -0.3(3)
C6A C7A C8A C9A 0.1(2)
C1A N1A C9A C8A -179.46(13)
C1A N1A C9A C4A 0.6(2)
C7A C8A C9A N1A -179.89(14)
C7A C8A C9A C4A 0.0(2)
C3A C4A C9A N1A -0.7(2)
C5A C4A C9A N1A -179.96(13)
C3A C4A C9A C8A 179.38(13)
C5A C4A C9A C8A 0.1(2)
N1A C1A C10A O1A -178.13(15)
C2A C1A C10A O1A 0.8(2)
N1A C1A C10A C11A 1.7(2)
C2A C1A C10A C11A -179.44(14)
C9B N1B C1B C2B 0.2(2)
C9B N1B C1B C10B 179.92(13)
N1B C1B C2B C3B -0.5(3)
C10B C1B C2B C3B 179.72(15)
C1B C2B C3B C4B 0.5(3)
C2B C3B C4B C5B -179.74(17)
C2B C3B C4B C9B -0.1(3)
C3B C4B C5B C6B -179.29(18)
C9B C4B C5B C6B 1.0(3)
C4B C5B C6B C7B -0.5(3)
C5B C6B C7B C8B -0.2(3)
C6B C7B C8B C9B 0.2(3)
C1B N1B C9B C8B -179.41(14)
C1B N1B C9B C4B 0.3(2)
C7B C8B C9B N1B -179.98(15)
C7B C8B C9B C4B 0.3(2)
C5B C4B C9B N1B 179.38(14)
C3B C4B C9B N1B -0.3(2)
C5B C4B C9B C8B -0.9(2)
C3B C4B C9B C8B 179.36(15)
N1B C1B C10B O1B -179.49(15)
C2B C1B C10B O1B 0.3(2)
N1B C1B C10B C11B 1.0(2)
C2B C1B C10B C11B -179.21(16)
C9C N1C C1C C2C 0.9(2)
C9C N1C C1C C10C -178.92(13)
N1C C1C C2C C3C -1.5(2)
C10C C1C C2C C3C 178.34(14)
C1C C2C C3C C4C 0.5(2)
C2C C3C C4C C5C -179.58(15)
C2C C3C C4C C9C 0.9(2)
C3C C4C C5C C6C -178.47(15)
C9C C4C C5C C6C 1.1(2)
C4C C5C C6C C7C -0.8(3)
C5C C6C C7C C8C -0.2(3)
C6C C7C C8C C9C 0.8(3)
C1C N1C C9C C8C -179.97(14)
C1C N1C C9C C4C 0.6(2)
C7C C8C C9C N1C -179.86(15)
C7C C8C C9C C4C -0.4(2)
C5C C4C C9C N1C 178.95(13)
C3C C4C C9C N1C -1.5(2)
C5C C4C C9C C8C -0.5(2)
C3C C4C C9C C8C 179.09(14)
N1C C1C C10C O1C 177.67(15)
C2C C1C C10C O1C -2.2(2)
N1C C1C C10C C11C -1.0(2)
C2C C1C C10C C11C 179.15(14)
C9D N1D C1D C2D -0.2(2)
C9D N1D C1D C10D -179.85(12)
N1D C1D C2D C3D -0.1(2)
C10D C1D C2D C3D 179.60(14)
C1D C2D C3D C4D 0.2(2)
C2D C3D C4D C9D -0.1(2)
C2D C3D C4D C5D 179.46(16)
C3D C4D C5D C6D 179.45(16)
C9D C4D C5D C6D -1.0(2)
C4D C5D C6D C7D 0.3(3)
C5D C6D C7D C8D 0.4(3)
C6D C7D C8D C9D -0.3(3)
C1D N1D C9D C8D 179.52(13)
C1D N1D C9D C4D 0.3(2)
C7D C8D C9D N1D -179.66(14)
C7D C8D C9D C4D -0.4(2)
C3D C4D C9D N1D -0.1(2)
C5D C4D C9D N1D -179.74(14)
C3D C4D C9D C8D -179.36(14)
C5D C4D C9D C8D 1.0(2)
N1D C1D C10D O1D -179.47(14)
C2D C1D C10D O1D 0.8(2)
N1D C1D C10D C11D -0.2(2)
C2D C1D C10D C11D -179.92(15)

loop_
_cod_related_entry_id
_cod_related_entry_database
_cod_related_entry_code
1 ChemSpider 282125
